data_4300499
_journal_name_full 'Inorganic Chemistry'
_journal_paper_doi 10.1021/ic0514492
_journal_year 2006
_chemical_formula_moiety 'C22 H32 Cu2 N12 S2, 4(C3 H7 N O), 2(F6 P)'
_chemical_formula_sum 'C34 H60 Cu2 F12 N16 O4 P2 S2'
_chemical_formula_weight 1238.10
_space_group_IT_number 2
_symmetry_cell_setting triclinic
_symmetry_space_group_name_Hall '-P 1'
_symmetry_space_group_name_H-M 'P -1'
_cell_angle_alpha 81.9198(7)
_cell_angle_beta 70.6435(7)
_cell_angle_gamma 71.8461(5)
_cell_formula_units_Z 2
_cell_length_a 12.5687(2)
_cell_length_b 13.3575(2)
_cell_length_c 17.8265(2)
_cell_measurement_temperature 150
_cell_volume 2680.78(7)
_exptl_crystal_density_diffrn 1.534
_cod_depositor_comments
;
The following automatic conversions were performed:
'_symmetry_cell_setting' value 'Triclinic' changed to 'triclinic'
according to '/home/saulius/struct/CIF-dictionaries/cif_core.dic'
dictionary named 'cif_core.dic' version 2.4.1 from 2010-06-29.

Automatic conversion script
Id: cif_fix_enum 1527 2010-12-29 10:47:43Z saulius 
;
_cod_database_code 4300499

loop_
_symmetry_equiv_pos_as_xyz
x,y,z
-x,-y,-z

loop_
_atom_site_label
_atom_site_type_symbol
_atom_site_fract_x
_atom_site_fract_y
_atom_site_fract_z
_atom_site_U_iso_or_equiv
_atom_site_occupancy
_atom_site_adp_type
_atom_site_refinement_flags_posn
_atom_site_refinement_flags_adp
_atom_site_refinement_flags_occupancy
_atom_site_disorder_group
Cu1 Cu -0.12245(5) 0.26553(4) 0.32330(3) 0.0517 1.0000 Uani . . . .
Cu2 Cu 0.12985(5) 0.18831(4) 0.17765(3) 0.0521 1.0000 Uani . . . .
S1 S -0.27176(12) 0.24221(12) 0.29177(8) 0.0645 1.0000 Uani . . . .
C1 C -0.2565(5) 0.3198(5) 0.2076(3) 0.0645 1.0000 Uani . . . .
N1 N -0.1829(4) 0.3823(4) 0.1865(3) 0.0612 1.0000 Uani . . . .
N2 N -0.1011(3) 0.3697(3) 0.2253(2) 0.0491 1.0000 Uani . . . .
C2 C -0.0379(4) 0.4356(3) 0.2045(3) 0.0508 1.0000 Uani . . . .
C3 C 0.0571(4) 0.4137(3) 0.2409(3) 0.0470 1.0000 Uani . . . .
N3 N 0.1198(3) 0.3166(3) 0.2407(2) 0.0469 1.0000 Uani . . . .
N4 N 0.2076(4) 0.2898(3) 0.2751(2) 0.0516 1.0000 Uani . . . .
C4 C 0.2765(4) 0.1865(3) 0.2719(3) 0.0517 1.0000 Uani . . . .
C5 C 0.3572(5) 0.1523(4) 0.3145(3) 0.0642 1.0000 Uani . . . .
C6 C 0.4224(6) 0.0473(5) 0.3110(4) 0.0747 1.0000 Uani . . . .
C7 C 0.4042(6) -0.0202(4) 0.2662(4) 0.0735 1.0000 Uani . . . .
C8 C 0.3245(5) 0.0202(4) 0.2251(3) 0.0648 1.0000 Uani . . . .
N5 N 0.2614(4) 0.1227(3) 0.2263(2) 0.0522 1.0000 Uani . . . .
N6 N -0.3178(6) 0.3262(6) 0.1580(4) 0.0967 1.0000 Uani . . . .
C9 C -0.4028(8) 0.2680(8) 0.1696(6) 0.1141 1.0000 Uani . . . .
C10 C -0.0523(5) 0.5258(4) 0.1452(3) 0.0667 1.0000 Uani . . . .
C11 C 0.0767(5) 0.5010(4) 0.2746(4) 0.0650 1.0000 Uani . . . .
S2 S 0.09722(13) 0.23423(11) 0.05871(7) 0.0605 1.0000 Uani . . . .
C12 C 0.0033(5) 0.1613(4) 0.0706(3) 0.0609 1.0000 Uani . . . .
N7 N -0.0196(4) 0.0932(4) 0.1341(2) 0.0598 1.0000 Uani . . . .
N8 N 0.0209(4) 0.0922(3) 0.1973(2) 0.0516 1.0000 Uani . . . .
C13 C -0.0026(5) 0.0245(4) 0.2551(3) 0.0534 1.0000 Uani . . . .
C14 C 0.0310(5) 0.0329(4) 0.3254(2) 0.0527 1.0000 Uani . . . .
N9 N -0.0010(4) 0.1276(3) 0.3499(2) 0.0502 1.0000 Uani . . . .
N10 N 0.0319(4) 0.1433(3) 0.4123(2) 0.0534 1.0000 Uani . . . .
C15 C -0.0135(4) 0.2413(3) 0.4443(2) 0.0509 1.0000 Uani . . . .
C16 C 0.0237(5) 0.2630(4) 0.5046(3) 0.0624 1.0000 Uani . . . .
C17 C -0.0270(6) 0.3605(4) 0.5365(3) 0.0723 1.0000 Uani . . . .
C18 C -0.1109(6) 0.4346(4) 0.5079(3) 0.0681 1.0000 Uani . . . .
C19 C -0.1414(5) 0.4096(4) 0.4476(3) 0.0596 1.0000 Uani . . . .
N11 N -0.0948(4) 0.3131(3) 0.4159(2) 0.0514 1.0000 Uani . . . .
N12 N -0.0517(6) 0.1659(5) 0.0180(3) 0.0836 1.0000 Uani . . . .
C20 C -0.0386(8) 0.2333(6) -0.0548(4) 0.0931 1.0000 Uani . . . .
C21 C -0.0625(6) -0.0570(5) 0.2565(3) 0.0694 1.0000 Uani . . . .
C22 C 0.0982(5) -0.0632(4) 0.3630(3) 0.0628 1.0000 Uani . . . .
O1 O -0.2261(5) 0.4772(5) 0.0420(4) 0.1170 1.0000 Uani D U . .
C23 C -0.2897(16) 0.5805(11) 0.0274(10) 0.108(2) 0.520(14) Uiso D U P 1
N13 N -0.3319(18) 0.6057(11) -0.0274(11) 0.108(3) 0.520(14) Uiso D U P 1
C24 C -0.3934(17) 0.7108(14) -0.0446(12) 0.107(3) 0.520(14) Uiso D U P 1
C25 C -0.3127(16) 0.5283(13) -0.0809(10) 0.111(3) 0.520(14) Uiso D U P 1
C73 C -0.2591(12) 0.5645(10) 0.0014(8) 0.073(2) 0.480(14) Uiso D U P -2
N63 N -0.3381(13) 0.5918(8) -0.0326(9) 0.071(2) 0.480(14) Uiso D U P -2
C74 C -0.3687(12) 0.6910(10) -0.0697(8) 0.070(2) 0.480(14) Uiso D U P -2
C75 C -0.3996(12) 0.5183(10) -0.0365(8) 0.076(3) 0.480(14) Uiso D U P -2
O2 O 0.3100(4) 0.3992(3) 0.3432(3) 0.0733 1.0000 Uani . . . .
C26 C 0.3673(5) 0.4636(4) 0.3200(4) 0.0677 1.0000 Uani . . . .
N14 N 0.4336(4) 0.4829(3) 0.3568(3) 0.0671 1.0000 Uani . . . .
C27 C 0.5025(7) 0.5582(6) 0.3250(6) 0.1044 1.0000 Uani . . . .
C28 C 0.4419(6) 0.4284(6) 0.4321(5) 0.0857 1.0000 Uani . . . .
O3 O -0.1919(6) 0.0299(5) 0.1048(4) 0.1165 1.0000 Uani . . . .
C29 C -0.2525(6) -0.0348(7) 0.1203(4) 0.0883 1.0000 Uani . . . .
N15 N -0.3167(4) -0.0347(4) 0.0771(3) 0.0730 1.0000 Uani . . . .
C30 C -0.3770(9) -0.1188(12) 0.0927(6) 0.1475 1.0000 Uani . . . .
C31 C -0.3249(10) 0.0312(8) 0.0090(6) 0.1337 1.0000 Uani . . . .
O4 O 0.1711(4) 0.0115(3) 0.5041(3) 0.0807 1.0000 Uani . . . .
C32 C 0.2589(5) -0.0070(4) 0.5265(3) 0.0671 1.0000 Uani . . . .
N16 N 0.3443(4) -0.0977(3) 0.5169(2) 0.0577 1.0000 Uani . . . .
C33 C 0.4447(5) -0.1130(5) 0.5444(4) 0.0711 1.0000 Uani . . . .
C34 C 0.3380(6) -0.1842(4) 0.4780(4) 0.0708 1.0000 Uani . . . .
P1 P 0.31706(18) 0.73372(16) 0.15088(11) 0.0858 1.0000 Uani . . . .
F1 F 0.2198(5) 0.6768(4) 0.1803(3) 0.1356 1.0000 Uani . . . .
F2 F 0.4120(5) 0.7998(5) 0.1205(4) 0.1354 1.0000 Uani . . . .
F3 F 0.4196(6) 0.6291(5) 0.1450(3) 0.1510 1.0000 Uani . . . .
F4 F 0.2191(4) 0.8443(3) 0.1561(3) 0.0957 1.0000 Uani . . . .
F5 F 0.3132(6) 0.7440(5) 0.2392(3) 0.1437 1.0000 Uani . . . .
F6 F 0.3240(4) 0.7251(3) 0.0607(2) 0.0920 1.0000 Uani . . . .
P2 P 0.27367(11) 0.26371(10) 0.66949(8) 0.0584 1.0000 Uani . . . .
F7 F 0.1952(8) 0.2642(6) 0.6197(5) 0.1788 1.0000 Uani . . . .
F8 F 0.3557(6) 0.2595(5) 0.7197(5) 0.1661 1.0000 Uani . . . .
F9 F 0.3715(6) 0.2873(5) 0.5954(4) 0.1695 1.0000 Uani . . . .
F10 F 0.1772(4) 0.2437(3) 0.7472(3) 0.1057 1.0000 Uani . . . .
F11 F 0.2229(4) 0.3869(3) 0.6785(3) 0.1072 1.0000 Uani . . . .
F12 F 0.3245(4) 0.1397(3) 0.6611(4) 0.1186 1.0000 Uani . . . .
H1 H -0.184(4) 0.414(4) 0.151(3) 0.042(13) 1.0000 Uiso . . . .
H2 H 0.228(4) 0.333(4) 0.293(3) 0.045(12) 1.0000 Uiso . . . .
H3 H -0.306(10) 0.361(9) 0.123(6) 0.14(4) 1.0000 Uiso . . . .
H4 H -0.071(7) 0.060(6) 0.146(5) 0.10(2) 1.0000 Uiso . . . .
H5 H 0.074(5) 0.094(5) 0.434(3) 0.058(15) 1.0000 Uiso . . . .
H6 H -0.086(6) 0.126(6) 0.028(4) 0.08(2) 1.0000 Uiso . . . .
H51 H 0.3677 0.2020 0.3468 0.0822 1.0000 Uiso . . . .
H61 H 0.4820 0.0200 0.3401 0.0921 1.0000 Uiso . . . .
H71 H 0.4487 -0.0967 0.2643 0.0874 1.0000 Uiso . . . .
H81 H 0.3124 -0.0283 0.1927 0.0774 1.0000 Uiso . . . .
H91 H -0.4373 0.2858 0.1246 0.1544 1.0000 Uiso . . . .
H92 H -0.4669 0.2875 0.2209 0.1544 1.0000 Uiso . . . .
H93 H -0.3628 0.1906 0.1714 0.1544 1.0000 Uiso . . . .
H101 H 0.0066 0.5645 0.1395 0.0787 1.0000 Uiso . . . .
H102 H -0.1335 0.5748 0.1638 0.0787 1.0000 Uiso . . . .
H103 H -0.0396 0.4984 0.0926 0.0787 1.0000 Uiso . . . .
H111 H 0.0174 0.5689 0.2679 0.0797 1.0000 Uiso . . . .
H112 H 0.0682 0.4849 0.3324 0.0797 1.0000 Uiso . . . .
H113 H 0.1577 0.5073 0.2458 0.0797 1.0000 Uiso . . . .
H161 H 0.0855 0.2088 0.5238 0.0760 1.0000 Uiso . . . .
H171 H -0.0035 0.3781 0.5803 0.0884 1.0000 Uiso . . . .
H181 H -0.1489 0.5057 0.5311 0.0800 1.0000 Uiso . . . .
H191 H -0.2001 0.4644 0.4261 0.0695 1.0000 Uiso . . . .
H201 H -0.0886 0.2233 -0.0849 0.1239 1.0000 Uiso . . . .
H202 H -0.0639 0.3088 -0.0405 0.1239 1.0000 Uiso . . . .
H203 H 0.0456 0.2140 -0.0885 0.1239 1.0000 Uiso . . . .
H211 H -0.0700 -0.0992 0.3079 0.0894 1.0000 Uiso . . . .
H212 H -0.1425 -0.0214 0.2510 0.0894 1.0000 Uiso . . . .
H213 H -0.0150 -0.1048 0.2113 0.0894 1.0000 Uiso . . . .
H221 H 0.0574 -0.1195 0.3737 0.0726 1.0000 Uiso . . . .
H222 H 0.1022 -0.0444 0.4142 0.0726 1.0000 Uiso . . . .
H223 H 0.1797 -0.0896 0.3261 0.0726 1.0000 Uiso . . . .
H231 H -0.3011 0.6362 0.0637 0.1296 0.520 Uiso . . . 1
H241 H -0.4013 0.7578 -0.0029 0.1279 0.520 Uiso . . . 1
H242 H -0.4733 0.7129 -0.0452 0.1279 0.520 Uiso . . . 1
H243 H -0.3488 0.7357 -0.0979 0.1279 0.520 Uiso . . . 1
H251 H -0.2689 0.4582 -0.0625 0.1336 0.520 Uiso . . . 1
H252 H -0.3901 0.5246 -0.0826 0.1336 0.520 Uiso . . . 1
H253 H -0.2656 0.5475 -0.1353 0.1336 0.520 Uiso . . . 1
H731 H -0.2155 0.6174 -0.0032 0.0882 0.480 Uiso . . . -2
H741 H -0.3209 0.7348 -0.0632 0.0838 0.480 Uiso . . . -2
H742 H -0.4541 0.7265 -0.0448 0.0838 0.480 Uiso . . . -2
H743 H -0.3530 0.6830 -0.1276 0.0838 0.480 Uiso . . . -2
H751 H -0.3706 0.4503 -0.0081 0.0907 0.480 Uiso . . . -2
H752 H -0.4859 0.5486 -0.0106 0.0907 0.480 Uiso . . . -2
H753 H -0.3848 0.5051 -0.0934 0.0907 0.480 Uiso . . . -2
H261 H 0.3632 0.5045 0.2690 0.0861 1.0000 Uiso . . . .
H271 H 0.4899 0.5906 0.2734 0.1357 1.0000 Uiso . . . .
H272 H 0.4768 0.6147 0.3639 0.1357 1.0000 Uiso . . . .
H273 H 0.5878 0.5208 0.3161 0.1357 1.0000 Uiso . . . .
H281 H 0.3915 0.3793 0.4478 0.1052 1.0000 Uiso . . . .
H282 H 0.4145 0.4812 0.4740 0.1052 1.0000 Uiso . . . .
H283 H 0.5255 0.3873 0.4262 0.1052 1.0000 Uiso . . . .
H291 H -0.2504 -0.0864 0.1666 0.1114 1.0000 Uiso . . . .
H301 H -0.3663 -0.1612 0.1419 0.1860 1.0000 Uiso . . . .
H302 H -0.4627 -0.0858 0.1001 0.1860 1.0000 Uiso . . . .
H303 H -0.3423 -0.1659 0.0465 0.1860 1.0000 Uiso . . . .
H311 H -0.2820 0.0849 0.0036 0.1589 1.0000 Uiso . . . .
H312 H -0.4095 0.0677 0.0144 0.1589 1.0000 Uiso . . . .
H313 H -0.2890 -0.0123 -0.0392 0.1589 1.0000 Uiso . . . .
H321 H 0.2662 0.0499 0.5537 0.0754 1.0000 Uiso . . . .
H331 H 0.4366 -0.0475 0.5696 0.0862 1.0000 Uiso . . . .
H332 H 0.4483 -0.1734 0.5845 0.0862 1.0000 Uiso . . . .
H333 H 0.5183 -0.1285 0.4983 0.0862 1.0000 Uiso . . . .
H341 H 0.2643 -0.1621 0.4624 0.0838 1.0000 Uiso . . . .
H342 H 0.3377 -0.2472 0.5156 0.0838 1.0000 Uiso . . . .
H343 H 0.4077 -0.2023 0.4294 0.0838 1.0000 Uiso . . . .

loop_
_atom_site_aniso_label
_atom_site_aniso_U_11
_atom_site_aniso_U_22
_atom_site_aniso_U_33
_atom_site_aniso_U_23
_atom_site_aniso_U_13
_atom_site_aniso_U_12
Cu1 0.0610(3) 0.0494(3) 0.0474(3) -0.0006(2) -0.0146(2) -0.0221(3)
Cu2 0.0660(4) 0.0488(3) 0.0467(3) -0.0096(2) -0.0163(2) -0.0209(3)
S1 0.0597(7) 0.0710(8) 0.0660(7) 0.0032(6) -0.0128(6) -0.0327(6)
C1 0.058(3) 0.079(3) 0.064(3) 0.007(2) -0.020(2) -0.032(3)
N1 0.063(3) 0.076(3) 0.055(2) 0.012(2) -0.024(2) -0.034(2)
N2 0.0461(19) 0.053(2) 0.0492(19) -0.0036(15) -0.0116(15) -0.0188(16)
C2 0.049(2) 0.046(2) 0.052(2) -0.0034(18) -0.0056(18) -0.0166(19)
C3 0.048(2) 0.043(2) 0.048(2) -0.0078(17) -0.0054(17) -0.0177(18)
N3 0.057(2) 0.0466(19) 0.0415(17) -0.0080(14) -0.0132(15) -0.0202(16)
N4 0.064(2) 0.0442(19) 0.058(2) -0.0093(16) -0.0246(18) -0.0217(18)
C4 0.062(3) 0.041(2) 0.056(2) -0.0051(18) -0.020(2) -0.017(2)
C5 0.071(3) 0.060(3) 0.075(3) -0.006(2) -0.033(3) -0.023(3)
C6 0.076(4) 0.062(3) 0.092(4) -0.002(3) -0.041(3) -0.012(3)
C7 0.081(4) 0.043(3) 0.094(4) -0.005(3) -0.032(3) -0.009(3)
C8 0.079(3) 0.046(2) 0.068(3) -0.010(2) -0.021(3) -0.015(2)
N5 0.066(2) 0.0377(18) 0.057(2) -0.0048(15) -0.0228(18) -0.0157(17)
N6 0.087(4) 0.134(6) 0.102(4) 0.035(4) -0.054(4) -0.068(4)
C9 0.097(5) 0.155(8) 0.133(7) 0.030(6) -0.069(5) -0.075(6)
C10 0.061(3) 0.060(3) 0.075(3) 0.017(2) -0.017(2) -0.025(2)
C11 0.062(3) 0.039(2) 0.098(4) -0.016(2) -0.022(3) -0.017(2)
S2 0.0797(8) 0.0649(7) 0.0410(5) -0.0054(5) -0.0115(5) -0.0323(6)
C12 0.083(3) 0.064(3) 0.044(2) -0.007(2) -0.019(2) -0.031(3)
N7 0.081(3) 0.068(3) 0.046(2) -0.0008(18) -0.0241(19) -0.037(2)
N8 0.067(2) 0.052(2) 0.0410(17) -0.0059(15) -0.0157(16) -0.0228(18)
C13 0.072(3) 0.047(2) 0.047(2) -0.0065(17) -0.017(2) -0.023(2)
C14 0.072(3) 0.046(2) 0.039(2) -0.0040(17) -0.0144(19) -0.017(2)
N9 0.067(2) 0.0445(19) 0.0402(17) -0.0027(14) -0.0126(16) -0.0210(17)
N10 0.076(3) 0.0423(19) 0.0434(18) -0.0046(15) -0.0234(18) -0.0127(19)
C15 0.069(3) 0.041(2) 0.040(2) -0.0052(16) -0.0114(19) -0.015(2)
C16 0.091(4) 0.050(3) 0.049(2) -0.0046(19) -0.025(2) -0.019(2)
C17 0.106(5) 0.056(3) 0.059(3) -0.014(2) -0.026(3) -0.022(3)
C18 0.093(4) 0.046(3) 0.061(3) -0.019(2) -0.014(3) -0.017(3)
C19 0.070(3) 0.045(2) 0.059(3) -0.005(2) -0.011(2) -0.017(2)
N11 0.063(2) 0.0447(19) 0.0451(18) -0.0023(15) -0.0111(16) -0.0194(17)
N12 0.124(5) 0.100(4) 0.056(3) 0.015(3) -0.041(3) -0.066(4)
C20 0.145(7) 0.102(5) 0.063(3) 0.016(3) -0.055(4) -0.060(5)
C21 0.096(4) 0.064(3) 0.064(3) -0.001(2) -0.026(3) -0.042(3)
C22 0.090(4) 0.040(2) 0.052(2) -0.0061(18) -0.021(2) -0.008(2)
O1 0.120(4) 0.132(4) 0.125(4) 0.060(4) -0.073(4) -0.063(3)
O2 0.070(2) 0.061(2) 0.103(3) -0.016(2) -0.032(2) -0.0273(19)
C26 0.074(3) 0.060(3) 0.081(3) -0.008(3) -0.029(3) -0.028(3)
N14 0.063(3) 0.048(2) 0.105(3) -0.009(2) -0.040(2) -0.0192(19)
C27 0.097(5) 0.072(4) 0.171(8) 0.002(4) -0.057(5) -0.045(4)
C28 0.064(4) 0.079(4) 0.120(5) -0.007(4) -0.049(4) -0.005(3)
O3 0.146(5) 0.125(4) 0.136(5) 0.044(4) -0.089(4) -0.089(4)
C29 0.086(4) 0.113(5) 0.079(4) 0.023(4) -0.044(3) -0.039(4)
N15 0.057(2) 0.100(4) 0.067(3) -0.004(2) -0.029(2) -0.018(2)
C30 0.101(6) 0.248(14) 0.115(7) -0.055(8) 0.014(5) -0.110(8)
C31 0.170(9) 0.125(7) 0.103(6) -0.011(5) -0.095(6) 0.024(6)
O4 0.078(3) 0.071(3) 0.082(3) -0.014(2) -0.032(2) 0.006(2)
C32 0.075(4) 0.055(3) 0.059(3) -0.008(2) -0.013(3) -0.007(3)
N16 0.063(2) 0.049(2) 0.057(2) -0.0003(17) -0.0161(18) -0.0134(18)
C33 0.062(3) 0.072(3) 0.081(4) 0.012(3) -0.022(3) -0.028(3)
C34 0.082(4) 0.054(3) 0.073(3) -0.009(2) -0.023(3) -0.013(3)
P1 0.0857(11) 0.0919(12) 0.0717(10) -0.0012(8) -0.0126(8) -0.0274(10)
F1 0.159(5) 0.108(3) 0.125(4) -0.002(3) 0.014(3) -0.080(3)
F2 0.099(3) 0.179(5) 0.145(4) -0.005(4) -0.028(3) -0.075(4)
F3 0.150(5) 0.153(5) 0.106(4) -0.037(3) -0.036(3) 0.029(4)
F4 0.111(3) 0.077(2) 0.099(3) -0.009(2) -0.025(2) -0.031(2)
F5 0.148(5) 0.165(5) 0.092(3) -0.023(3) -0.045(3) 0.009(4)
F6 0.111(3) 0.091(3) 0.073(2) 0.0042(18) -0.0191(19) -0.040(2)
P2 0.0448(6) 0.0513(7) 0.0698(8) 0.0094(5) -0.0141(5) -0.0097(5)
F7 0.261(8) 0.167(6) 0.194(6) 0.035(5) -0.182(7) -0.076(6)
F8 0.186(6) 0.116(4) 0.282(8) 0.070(5) -0.178(6) -0.079(4)
F9 0.136(5) 0.123(4) 0.165(5) -0.018(4) 0.073(4) -0.043(4)
F10 0.112(3) 0.079(2) 0.100(3) -0.001(2) 0.014(2) -0.043(2)
F11 0.097(3) 0.0529(19) 0.131(3) 0.020(2) -0.005(2) -0.0076(18)
F12 0.098(3) 0.058(2) 0.171(5) -0.022(2) -0.026(3) 0.007(2)

loop_
_geom_bond_atom_site_label_1
_geom_bond_site_symmetry_1
_geom_bond_atom_site_label_2
_geom_bond_site_symmetry_2
_geom_bond_distance
_geom_bond_publ_flag
Cu1 . S1 . 2.2466(15) yes
Cu1 . N2 . 2.074(4) yes
Cu1 . N9 . 2.105(4) yes
Cu1 . N11 . 2.016(4) yes
Cu2 . N3 . 2.129(3) yes
Cu2 . N5 . 2.022(4) yes
Cu2 . S2 . 2.2569(14) yes
Cu2 . N8 . 2.074(4) yes
S1 . C1 . 1.691(5) yes
C1 . N1 . 1.362(7) yes
C1 . N6 . 1.331(8) yes
N1 . N2 . 1.377(6) yes
N1 . H1 . 0.71(5) no
N2 . C2 . 1.299(6) yes
C2 . C3 . 1.475(7) yes
C2 . C10 . 1.495(7) yes
C3 . N3 . 1.291(6) yes
C3 . C11 . 1.501(6) yes
N3 . N4 . 1.364(5) yes
N4 . C4 . 1.379(6) yes
N4 . H2 . 0.83(5) no
C4 . C5 . 1.393(7) yes
C4 . N5 . 1.349(6) yes
C5 . C6 . 1.385(8) yes
C5 . H51 . 1.000 no
C6 . C7 . 1.398(8) yes
C6 . H61 . 1.000 no
C7 . C8 . 1.368(8) yes
C7 . H71 . 1.000 no
C8 . N5 . 1.351(6) yes
C8 . H81 . 1.000 no
N6 . C9 . 1.455(9) yes
N6 . H3 . 0.73(10) no
C9 . H91 . 1.000 no
C9 . H92 . 1.000 no
C9 . H93 . 1.000 no
C10 . H101 . 1.000 no
C10 . H102 . 1.000 no
C10 . H103 . 1.000 no
C11 . H111 . 1.000 no
C11 . H112 . 1.000 no
C11 . H113 . 1.000 no
S2 . C12 . 1.697(5) yes
C12 . N7 . 1.360(7) yes
C12 . N12 . 1.321(7) yes
N7 . N8 . 1.378(5) yes
N7 . H4 . 0.85(8) no
N8 . C13 . 1.292(6) yes
C13 . C14 . 1.477(6) yes
C13 . C21 . 1.498(7) yes
C14 . N9 . 1.294(6) yes
C14 . C22 . 1.507(7) yes
N9 . N10 . 1.371(5) yes
N10 . C15 . 1.375(6) yes
N10 . H5 . 0.85(6) no
C15 . C16 . 1.401(7) yes
C15 . N11 . 1.347(6) yes
C16 . C17 . 1.370(7) yes
C16 . H161 . 1.000 no
C17 . C18 . 1.384(9) yes
C17 . H171 . 1.000 no
C18 . C19 . 1.366(8) yes
C18 . H181 . 1.000 no
C19 . N11 . 1.356(6) yes
C19 . H191 . 1.000 no
N12 . C20 . 1.464(8) yes
N12 . H6 . 0.75(7) no
C20 . H201 . 1.000 no
C20 . H202 . 1.000 no
C20 . H203 . 1.000 no
C21 . H211 . 1.000 no
C21 . H212 . 1.000 no
C21 . H213 . 1.000 no
C22 . H221 . 1.000 no
C22 . H222 . 1.000 no
C22 . H223 . 1.000 no
O1 . C23 . 1.399(13) yes
O1 . C73 . 1.310(11) yes
C23 . N13 . 1.221(15) yes
C23 . H231 . 1.000 no
N13 . C24 . 1.422(15) yes
N13 . C25 . 1.416(16) yes
C24 . H241 . 1.000 no
C24 . H242 . 1.000 no
C24 . H243 . 1.000 no
C25 . H251 . 1.000 no
C25 . H252 . 1.000 no
C25 . H253 . 1.000 no
C73 . N63 . 1.264(13) yes
N63 . C74 . 1.395(13) yes
N63 . C75 . 1.447(13) yes
C74 . H741 . 1.000 no
C74 . H742 . 1.000 no
C74 . H743 . 1.000 no
C75 . H751 . 1.000 no
C75 . H752 . 1.000 no
C75 . H753 . 1.000 no
O2 . C26 . 1.232(7) yes
C26 . N14 . 1.317(7) yes
C26 . H261 . 1.000 no
N14 . C27 . 1.463(8) yes
N14 . C28 . 1.454(9) yes
C27 . H271 . 1.000 no
C27 . H272 . 1.000 no
C27 . H273 . 1.000 no
C28 . H281 . 1.000 no
C28 . H282 . 1.000 no
C28 . H283 . 1.000 no
O3 . C29 . 1.268(9) yes
C29 . N15 . 1.285(8) yes
C29 . H291 . 1.000 no
N15 . C30 . 1.489(12) yes
N15 . C31 . 1.409(10) yes
C30 . H301 . 1.000 no
C30 . H302 . 1.000 no
C30 . H303 . 1.000 no
C31 . H311 . 1.000 no
C31 . H312 . 1.000 no
C31 . H313 . 1.000 no
O4 . C32 . 1.238(7) yes
C32 . N16 . 1.332(7) yes
C32 . H321 . 1.000 no
N16 . C33 . 1.448(7) yes
N16 . C34 . 1.462(7) yes
C33 . H331 . 1.000 no
C33 . H332 . 1.000 no
C33 . H333 . 1.000 no
C34 . H341 . 1.000 no
C34 . H342 . 1.000 no
C34 . H343 . 1.000 no
P1 . F1 . 1.546(5) yes
P1 . F2 . 1.610(5) yes
P1 . F3 . 1.566(6) yes
P1 . F4 . 1.592(5) yes
P1 . F5 . 1.584(5) yes
P1 . F6 . 1.600(4) yes
P2 . F7 . 1.528(5) yes
P2 . F8 . 1.558(5) yes
P2 . F9 . 1.551(5) yes
P2 . F10 . 1.563(4) yes
P2 . F11 . 1.578(4) yes
P2 . F12 . 1.588(4) yes
